data_8102552
loop_
_publ_author_name
'Feng-Xing Niu'
'Ji-Wu Wang'
'Xiang-Yang Hou'
'Yuan-Yuan Lian'
'Long Tang'
'Zhu-Lian Zhang'

_publ_section_title
;
 Crystal structure of 3-pyrid-4-ylbenzoic acid, C12H9NO2
;
_journal_issue 4
_journal_name_full 'Zeitschrift f\"ur Kristallographie - New Crystal Structures'
_journal_page_first 539
_journal_volume 224
_journal_year 2009
_chemical_formula_sum 'C12 H9 N O2'
_chemical_formula_weight 199.20
_chemical_name_systematic
;
3-Pyrid-4-yibenzoic acid, C~12~H~9~NO~2~
;
_space_group_IT_number 61
_symmetry_cell_setting orthorhombic
_symmetry_space_group_name_Hall '-P 2ac 2ab'
_symmetry_space_group_name_H-M 'P b c a'
_atom_sites_solution_hydrogens geom
_atom_sites_solution_primary direct
_atom_sites_solution_secondary difmap
_audit_creation_method SHELXL-97
_cell_angle_alpha 90.00
_cell_angle_beta 90.00
_cell_angle_gamma 90.00
_cell_formula_units_Z 8
_cell_length_a 13.828(2)
_cell_length_b 7.0102(12)
_cell_length_c 19.472(3)
_cell_measurement_reflns_used 1495
_cell_measurement_temperature 291(2)
_cell_measurement_theta_max 22.51
_cell_measurement_theta_min 2.56
_cell_volume 1887.6(5)
_computing_cell_refinement 'Bruker SMART'
_computing_data_collection 'Bruker SMART'
_computing_data_reduction 'Bruker SAINT'
_computing_molecular_graphics 'Bruker SHELXTL'
_computing_publication_material 'Bruker SHELXTL'
_computing_structure_refinement 'SHELXL-97 (Sheldrick, 1997)'
_computing_structure_solution 'SHELXS-97 (Sheldrick, 1990)'
_diffrn_ambient_temperature 291(2)
_diffrn_measured_fraction_theta_full 0.997
_diffrn_measured_fraction_theta_max 0.997
_diffrn_measurement_device_type 'CCD area detector'
_diffrn_measurement_method 'phi and omega scans'
_diffrn_radiation_monochromator graphite
_diffrn_radiation_source 'fine-focus sealed tube'
_diffrn_radiation_type MoK\a
_diffrn_radiation_wavelength 0.71073
_diffrn_reflns_av_R_equivalents 0.0425
_diffrn_reflns_av_sigmaI/netI 0.0337
_diffrn_reflns_limit_h_max 16
_diffrn_reflns_limit_h_min -16
_diffrn_reflns_limit_k_max 8
_diffrn_reflns_limit_k_min -8
_diffrn_reflns_limit_l_max 23
_diffrn_reflns_limit_l_min -19
_diffrn_reflns_number 9877
_diffrn_reflns_theta_full 25.49
_diffrn_reflns_theta_max 25.49
_diffrn_reflns_theta_min 2.56
_diffrn_standards_number 0
_exptl_absorpt_coefficient_mu 0.097
_exptl_absorpt_correction_T_max 0.9918
_exptl_absorpt_correction_T_min 0.9662
_exptl_absorpt_correction_type mutli-scan
_exptl_absorpt_process_details sadabs
_exptl_crystal_colour colourless
_exptl_crystal_density_diffrn 1.402
_exptl_crystal_density_method 'not measured'
_exptl_crystal_description block
_exptl_crystal_F_000 832
_exptl_crystal_size_max 0.36
_exptl_crystal_size_mid 0.31
_exptl_crystal_size_min 0.09
_refine_diff_density_max 0.192
_refine_diff_density_min -0.134
_refine_diff_density_rms 0.036
_refine_ls_extinction_coef 0.0016(6)
_refine_ls_extinction_expression Fc^*^=kFc[1+0.001xFc^2^\l^3^/sin(2\q)]^-1/4^
_refine_ls_extinction_method SHELXL
_refine_ls_goodness_of_fit_ref 1.053
_refine_ls_hydrogen_treatment constr
_refine_ls_matrix_type full
_refine_ls_number_parameters 138
_refine_ls_number_reflns 1754
_refine_ls_number_restraints 0
_refine_ls_restrained_S_all 1.053
_refine_ls_R_factor_all 0.0649
_refine_ls_R_factor_gt 0.0425
_refine_ls_shift/su_max 0.000
_refine_ls_shift/su_mean 0.000
_refine_ls_structure_factor_coef Fsqd
_refine_ls_weighting_details 'calc w=1/[\s^2^(Fo^2^)+(0.0514P)^2^+0.5462P] where P=(Fo^2^+2Fc^2^)/3'
_refine_ls_weighting_scheme calc
_refine_ls_wR_factor_gt 0.1040
_refine_ls_wR_factor_ref 0.1190
_reflns_number_gt 1258
_reflns_number_total 1754
_reflns_threshold_expression >2sigma(I)
_cod_data_source_file 1267-2766.cff
_cod_data_source_block a
_cod_depositor_comments
;
The following automatic conversions were performed:
'_symmetry_cell_setting' value 'Orthorhombic' changed to 'orthorhombic'
according to '/home/saulius/struct/CIF-dictionaries/cif_core.dic'
dictionary named 'cif_core.dic' version 2.4.1 from 2010-06-29.

Automatic conversion script
Id: cif_fix_enum 1555 2011-01-17 13:19:09Z saulius 
;
_cod_original_cell_volume 1887.6(6)
_cod_original_sg_symbol_H-M Pbca
_cod_database_code 8102552

loop_
_symmetry_equiv_pos_as_xyz
'x, y, z'
'-x+1/2, -y, z+1/2'
'-x, y+1/2, -z+1/2'
'x+1/2, -y+1/2, -z'
'-x, -y, -z'
'x-1/2, y, -z-1/2'
'x, -y-1/2, z-1/2'
'-x-1/2, y-1/2, z'

loop_
_atom_site_label
_atom_site_type_symbol
_atom_site_fract_x
_atom_site_fract_y
_atom_site_fract_z
_atom_site_U_iso_or_equiv
_atom_site_adp_type
_atom_site_occupancy
_atom_site_symmetry_multiplicity
_atom_site_Wyckoff_symbol
_atom_site_calc_flag
_atom_site_refinement_flags
_atom_site_disorder_assembly
_atom_site_disorder_group
C1 C 0.11764(13) 0.1136(3) 0.76198(9) 0.0376(5) Uani 1 8 c d . . .
C2 C 0.12149(13) 0.0239(3) 0.69847(9) 0.0369(5) Uani 1 8 c d . . .
H2 H 0.1213 -0.1087 0.6964 0.044 Uiso 1 8 c calc R . .
C3 C 0.12564(13) 0.1283(3) 0.63794(9) 0.0352(5) Uani 1 8 c d . . .
C4 C 0.12712(15) 0.3262(3) 0.64257(10) 0.0448(5) Uani 1 8 c d . . .
H4 H 0.1305 0.3990 0.6027 0.054 Uiso 1 8 c calc R . .
C5 C 0.12358(16) 0.4160(3) 0.70550(11) 0.0509(6) Uani 1 8 c d . . .
H5 H 0.1251 0.5485 0.7078 0.061 Uiso 1 8 c calc R . .
C6 C 0.11775(15) 0.3109(3) 0.76498(10) 0.0456(5) Uani 1 8 c d . . .
H6 H 0.1139 0.3723 0.8072 0.055 Uiso 1 8 c calc R . .
C7 C 0.11321(14) 0.0031(3) 0.82743(10) 0.0414(5) Uani 1 8 c d . . .
C8 C 0.08301(14) -0.2218(3) 0.49429(10) 0.0420(5) Uani 1 8 c d . . .
H8 H 0.0509 -0.3370 0.4877 0.050 Uiso 1 8 c calc R . .
C9 C 0.08044(14) -0.1404(3) 0.55852(10) 0.0382(5) Uani 1 8 c d . . .
H9 H 0.0473 -0.2002 0.5940 0.046 Uiso 1 8 c calc R . .
C10 C 0.12760(13) 0.0318(3) 0.57015(9) 0.0334(4) Uani 1 8 c d . . .
C11 C 0.17572(14) 0.1111(3) 0.51453(9) 0.0394(5) Uani 1 8 c d . . .
H11 H 0.2089 0.2256 0.5196 0.047 Uiso 1 8 c calc R . .
C12 C 0.17450(14) 0.0207(3) 0.45197(10) 0.0414(5) Uani 1 8 c d . . .
H12 H 0.2070 0.0777 0.4155 0.050 Uiso 1 8 c calc R . .
N1 N 0.12926(12) -0.1443(2) 0.44059(8) 0.0409(4) Uani 1 8 c d . . .
O1 O 0.13078(12) -0.1806(2) 0.82007(7) 0.0524(4) Uani 1 8 c d . . .
H1 H 0.1307 -0.2322 0.8579 0.079 Uiso 1 8 c calc R . .
O2 O 0.09578(12) 0.0770(2) 0.88224(7) 0.0579(5) Uani 1 8 c d . . .

loop_
_atom_site_aniso_label
_atom_site_aniso_U_11
_atom_site_aniso_U_22
_atom_site_aniso_U_33
_atom_site_aniso_U_23
_atom_site_aniso_U_13
_atom_site_aniso_U_12
C1 0.0401(10) 0.0378(10) 0.0349(11) -0.0017(8) -0.0018(9) 0.0025(8)
C2 0.0455(11) 0.0315(9) 0.0337(11) -0.0022(8) 0.0017(9) 0.0015(8)
C3 0.0388(10) 0.0349(10) 0.0320(10) 0.0000(8) 0.0006(8) 0.0005(8)
C4 0.0600(13) 0.0365(11) 0.0379(11) 0.0046(9) 0.0003(10) -0.0004(10)
C5 0.0690(15) 0.0323(10) 0.0514(13) -0.0040(10) -0.0046(11) -0.0005(10)
C6 0.0575(13) 0.0411(11) 0.0383(12) -0.0098(9) -0.0039(10) 0.0030(10)
C7 0.0485(12) 0.0435(11) 0.0322(11) -0.0035(9) -0.0017(9) 0.0035(9)
C8 0.0481(11) 0.0383(10) 0.0395(12) -0.0009(9) -0.0021(9) -0.0027(9)
C9 0.0449(11) 0.0364(10) 0.0333(10) 0.0040(8) 0.0044(9) -0.0022(9)
C10 0.0358(9) 0.0345(9) 0.0298(10) 0.0025(7) -0.0018(8) 0.0029(8)
C11 0.0441(11) 0.0392(10) 0.0349(11) 0.0045(8) 0.0008(9) -0.0054(9)
C12 0.0464(11) 0.0445(11) 0.0334(11) 0.0072(9) 0.0041(9) 0.0000(10)
N1 0.0477(10) 0.0445(10) 0.0305(9) -0.0007(7) -0.0017(8) 0.0035(8)
O1 0.0820(11) 0.0441(8) 0.0310(8) 0.0026(6) 0.0055(8) 0.0107(8)
O2 0.0882(12) 0.0536(9) 0.0318(8) -0.0063(7) 0.0028(7) 0.0102(8)

loop_
_atom_type_symbol
_atom_type_description
_atom_type_scat_dispersion_real
_atom_type_scat_dispersion_imag
_atom_type_scat_source
C C 0.0033 0.0016 'International Tables Vol C Tables 4.2.6.8 and 6.1.1.4'
H H 0.0000 0.0000 'International Tables Vol C Tables 4.2.6.8 and 6.1.1.4'
N N 0.0061 0.0033 'International Tables Vol C Tables 4.2.6.8 and 6.1.1.4'
O O 0.0106 0.0060 'International Tables Vol C Tables 4.2.6.8 and 6.1.1.4'

loop_
_geom_angle_atom_site_label_1
_geom_angle_atom_site_label_2
_geom_angle_atom_site_label_3
_geom_angle
_geom_angle_site_symmetry_1
_geom_angle_site_symmetry_3
_geom_angle_publ_flag
C6 C1 C2 119.36(18) . . ?
C6 C1 C7 118.85(17) . . ?
C2 C1 C7 121.79(17) . . ?
C3 C2 C1 121.23(17) . . ?
C2 C3 C4 118.14(17) . . ?
C2 C3 C10 121.04(16) . . ?
C4 C3 C10 120.82(16) . . ?
C5 C4 C3 120.85(18) . . ?
C6 C5 C4 120.38(18) . . ?
C5 C6 C1 120.01(18) . . ?
O2 C7 O1 123.40(18) . . ?
O2 C7 C1 122.60(18) . . ?
O1 C7 C1 113.99(16) . . ?
N1 C8 C9 123.60(18) . . ?
C8 C9 C10 119.76(17) . . ?
C11 C10 C9 116.45(17) . . ?
C11 C10 C3 121.40(16) . . ?
C9 C10 C3 122.15(16) . . ?
C12 C11 C10 120.14(18) . . ?
N1 C12 C11 123.59(17) . . ?
C12 N1 C8 116.46(16) . . ?

loop_
_geom_bond_atom_site_label_1
_geom_bond_atom_site_label_2
_geom_bond_distance
_geom_bond_site_symmetry_2
_geom_bond_publ_flag
C1 C6 1.384(3) . ?
C1 C2 1.389(2) . ?
C1 C7 1.493(3) . ?
C2 C3 1.389(2) . ?
C3 C4 1.391(3) . ?
C3 C10 1.483(2) . ?
C4 C5 1.378(3) . ?
C5 C6 1.375(3) . ?
C7 O2 1.210(2) . ?
C7 O1 1.318(2) . ?
C8 N1 1.341(2) . ?
C8 C9 1.375(3) . ?
C9 C10 1.391(3) . ?
C10 C11 1.387(2) . ?
C11 C12 1.373(3) . ?
C12 N1 1.334(2) . ?

loop_
_geom_hbond_atom_site_label_D
_geom_hbond_atom_site_label_H
_geom_hbond_atom_site_label_A
_geom_hbond_distance_DH
_geom_hbond_distance_HA
_geom_hbond_distance_DA
_geom_hbond_angle_DHA
_geom_hbond_site_symmetry_A
O1 H1 N1 0.82 1.83 2.648(2) 177.9 7_556

loop_
_geom_torsion_atom_site_label_1
_geom_torsion_atom_site_label_2
_geom_torsion_atom_site_label_3
_geom_torsion_atom_site_label_4
_geom_torsion
_geom_torsion_site_symmetry_1
_geom_torsion_site_symmetry_2
_geom_torsion_site_symmetry_3
_geom_torsion_site_symmetry_4
_geom_torsion_publ_flag
C6 C1 C2 C3 0.1(3) . . . . ?
C7 C1 C2 C3 -179.97(17) . . . . ?
C1 C2 C3 C4 0.8(3) . . . . ?
C1 C2 C3 C10 -178.66(17) . . . . ?
C2 C3 C4 C5 -0.6(3) . . . . ?
C10 C3 C4 C5 178.84(18) . . . . ?
C3 C4 C5 C6 -0.5(3) . . . . ?
C4 C5 C6 C1 1.5(3) . . . . ?
C2 C1 C6 C5 -1.3(3) . . . . ?
C7 C1 C6 C5 178.81(18) . . . . ?
C6 C1 C7 O2 10.9(3) . . . . ?
C2 C1 C7 O2 -168.99(19) . . . . ?
C6 C1 C7 O1 -168.50(18) . . . . ?
C2 C1 C7 O1 11.6(3) . . . . ?
N1 C8 C9 C10 0.0(3) . . . . ?
C8 C9 C10 C11 -0.3(3) . . . . ?
C8 C9 C10 C3 178.73(17) . . . . ?
C2 C3 C10 C11 -148.70(18) . . . . ?
C4 C3 C10 C11 31.8(3) . . . . ?
C2 C3 C10 C9 32.3(3) . . . . ?
C4 C3 C10 C9 -147.17(19) . . . . ?
C9 C10 C11 C12 0.5(3) . . . . ?
C3 C10 C11 C12 -178.53(17) . . . . ?
C10 C11 C12 N1 -0.5(3) . . . . ?
C11 C12 N1 C8 0.2(3) . . . . ?
C9 C8 N1 C12 0.0(3) . . . . ?

loop_
_cod_related_entry_id
_cod_related_entry_database
_cod_related_entry_code
1 ChemSpider 2074439
